data_1533456
loop_
_publ_author_name
'Shcherbakova, Ye.V.'
'Ivanova, G.V.'
'Gabay, A.M.'
'Gaviko, V.S.'

_publ_section_title
;
 Crystal structure of novel ferromagnetic La Fe13-x Gax C compounds
;
_journal_name_full 'Journal of Magnetism and Magnetic Materials'
_journal_page_first 26
_journal_page_last 34
_journal_volume 267
_journal_year 2003
_chemical_formula_sum 'C0.98 Fe8.3 Ga4.7 La'
_chemical_name_systematic 'La Fe8.3 Ga4.7 C0.98'
_space_group_IT_number 140
_symmetry_space_group_name_Hall '-I 4 2c'
_symmetry_space_group_name_H-M 'I 4/m c m'
_cell_angle_alpha 90
_cell_angle_beta 90
_cell_angle_gamma 90
_cell_formula_units_Z 4
_cell_length_a 8.44
_cell_length_b 8.44
_cell_length_c 11.76
_cell_volume 837.707
_citation_journal_id_ASTM JMMMDC
_cod_data_source_file Shcherbakova_JMMMDC_2003_1595.cif
_cod_data_source_block C0.98Fe8.3Ga4.7La1
_cod_original_cell_volume 837.7071
_cod_original_formula_sum 'C0.98 Fe8.3 Ga4.7 La1'
_cod_database_code 1533456

loop_
_symmetry_equiv_pos_as_xyz
x,y,z
-y,x,z
-x,-y,z
y,-x,z
x,-y,-z+1/2
y,x,-z+1/2
-x,y,-z+1/2
-y,-x,-z+1/2
-x,-y,-z
y,-x,-z
x,y,-z
-y,x,-z
-x,y,z-1/2
-y,-x,z-1/2
x,-y,z-1/2
y,x,z-1/2
x+1/2,y+1/2,z+1/2
-y+1/2,x+1/2,z+1/2
-x+1/2,-y+1/2,z+1/2
y+1/2,-x+1/2,z+1/2
x+1/2,-y+1/2,-z+1
y+1/2,x+1/2,-z+1
-x+1/2,y+1/2,-z+1
-y+1/2,-x+1/2,-z+1
-x+1/2,-y+1/2,-z+1/2
y+1/2,-x+1/2,-z+1/2
x+1/2,y+1/2,-z+1/2
-y+1/2,x+1/2,-z+1/2
-x+1/2,y+1/2,z
-y+1/2,-x+1/2,z
x+1/2,-y+1/2,z
y+1/2,x+1/2,z

loop_
_atom_site_label
_atom_site_type_symbol
_atom_site_fract_x
_atom_site_fract_y
_atom_site_fract_z
_atom_site_occupancy
_atom_site_U_iso_or_equiv
Fe2 Fe 0.7108 0.5628 0 0.875 0.0
Ga2 Ga 0.7108 0.5628 0 0.125 0.0
Fe3 Fe 0.1107 0.6107 0.6754 0.95 0.0
Fe1 Fe 0 0.5 0 1 0.0
Ga4 Ga 0.1836 0.6836 0.8807 1 0.0
Ga3 Ga 0.1107 0.6107 0.6754 0.05 0.0
La1 La 0 0 0.25 1 0.0
C1 C 0 0 0 0.98 0.0
